data_4112781
loop_
_publ_author_name
'Yingchun Li'
'Sarah D. Aubert'
'Eugene G. Maes'
'Frank M. Raushel'

_publ_section_title
;
 Enzymatic Resolution of Chiral Phosphinate Esters
;
_journal_name_full 'Journal of the American Chemical Society'
_journal_page_first 8888
_journal_page_last 8889
_journal_paper_doi 10.1021/ja048457m
_journal_volume 126
_journal_year 2004
_chemical_formula_sum 'C19 H30 N O6 P'
_chemical_formula_weight 399.41
_chemical_name_systematic
; 
 ? 
;
_space_group_IT_number 4
_symmetry_cell_setting monoclinic
_symmetry_space_group_name_Hall 'P 2yb'
_symmetry_space_group_name_H-M 'P 1 21 1'
_atom_sites_solution_hydrogens geom
_atom_sites_solution_primary direct
_atom_sites_solution_secondary difmap
_audit_creation_method SHELXL-97
_cell_angle_alpha 90.00
_cell_angle_beta 92.51(2)
_cell_angle_gamma 90.00
_cell_formula_units_Z 2
_cell_length_a 5.758(6)
_cell_length_b 19.684(19)
_cell_length_c 8.544(8)
_cell_measurement_reflns_used 711
_cell_measurement_temperature 110(2)
_cell_measurement_theta_max 35.84
_cell_measurement_theta_min 4.49
_cell_volume 967.5(16)
_computing_cell_refinement 'Bruker SMART'
_computing_data_collection 'Bruker SMART'
_computing_data_reduction 'Bruker SAINT'
_computing_molecular_graphics 'Bruker SHELXTL'
_computing_publication_material 'Bruker SHELXTL'
_computing_structure_refinement 'SHELXL-97 (Sheldrick, 1997)'
_computing_structure_solution 'SHELXS-97 (Sheldrick, 1990)'
_diffrn_ambient_temperature 110(2)
_diffrn_measured_fraction_theta_full 0.993
_diffrn_measured_fraction_theta_max 0.993
_diffrn_measurement_device_type 'MWPC area detector'
_diffrn_measurement_method 'phi and omega scans'
_diffrn_radiation_monochromator graphite
_diffrn_radiation_source 'fine-focus sealed tube'
_diffrn_radiation_type CuK\a
_diffrn_radiation_wavelength 1.54178
_diffrn_reflns_av_R_equivalents 0.1264
_diffrn_reflns_av_sigmaI/netI 0.1902
_diffrn_reflns_limit_h_max 6
_diffrn_reflns_limit_h_min -6
_diffrn_reflns_limit_k_max 22
_diffrn_reflns_limit_k_min -22
_diffrn_reflns_limit_l_max 9
_diffrn_reflns_limit_l_min -9
_diffrn_reflns_number 6249
_diffrn_reflns_theta_full 60.65
_diffrn_reflns_theta_max 60.65
_diffrn_reflns_theta_min 4.49
_exptl_absorpt_coefficient_mu 1.572
_exptl_absorpt_correction_T_max 0.9845
_exptl_absorpt_correction_T_min 0.7439
_exptl_absorpt_correction_type multi-scan
_exptl_absorpt_process_details sadabs
_exptl_crystal_colour colorless
_exptl_crystal_density_diffrn 1.371
_exptl_crystal_density_meas 0
_exptl_crystal_description needle
_exptl_crystal_F_000 428
_exptl_crystal_size_max 0.20
_exptl_crystal_size_mid 0.01
_exptl_crystal_size_min 0.01
_refine_diff_density_max 0.548
_refine_diff_density_min -0.515
_refine_diff_density_rms 0.079
_refine_ls_abs_structure_details 'Flack H D (1983), Acta Cryst. A39, 876-881'
_refine_ls_abs_structure_Flack 0.06(6)
_refine_ls_extinction_method none
_refine_ls_goodness_of_fit_ref 1.078
_refine_ls_hydrogen_treatment mixed
_refine_ls_matrix_type full
_refine_ls_number_parameters 244
_refine_ls_number_reflns 2680
_refine_ls_number_restraints 151
_refine_ls_restrained_S_all 1.062
_refine_ls_R_factor_all 0.1129
_refine_ls_R_factor_gt 0.0641
_refine_ls_shift/su_max 0.020
_refine_ls_shift/su_mean 0.003
_refine_ls_structure_factor_coef Fsqd
_refine_ls_weighting_details
; calc 
 [0.00000+1.00000exp(3.00(sin\q/\l)^2^)]/ 
   [\s^2^(Fo^2^)+0.0000+0.0000*P+(0.0489P)^2^+0.0000sin\q/\l] 
 where P = 0.33333Fo^2^ + 0.66667Fc^2^ 
;
_refine_ls_weighting_scheme calc
_refine_ls_wR_factor_gt 0.1263
_refine_ls_wR_factor_ref 0.1475
_reflns_number_gt 1477
_reflns_number_total 2680
_reflns_threshold_expression >2sigma(I)
_cod_data_source_file ja048457mrom20040323_044233.cif
_cod_data_source_block fr10
_cod_database_code 4112781

loop_
_symmetry_equiv_pos_as_xyz
'x, y, z'
'-x, y+1/2, -z'

loop_
_atom_site_label
_atom_site_type_symbol
_atom_site_fract_x
_atom_site_fract_y
_atom_site_fract_z
_atom_site_U_iso_or_equiv
_atom_site_adp_type
_atom_site_occupancy
_atom_site_symmetry_multiplicity
_atom_site_calc_flag
_atom_site_refinement_flags
P1 P 0.4164(3) 0.94028(10) 0.4738(2) 0.0231(5) Uani 1 1 d U
O1 O 0.1716(7) 0.9401(3) 0.5068(5) 0.0215(11) Uani 1 1 d U
O2 O 0.5848(7) 0.9445(2) 0.6188(5) 0.0181(9) Uani 1 1 d U
O3 O 0.7043(8) 0.8962(2) 0.9999(6) 0.0273(13) Uani 1 1 d U
O4 O 0.9968(8) 0.8919(2) 0.8400(6) 0.0216(11) Uani 1 1 d U
O5 O 0.8928(9) 1.1213(2) 0.8446(6) 0.0265(14) Uani 1 1 d U
O6 O 1.1401(8) 1.1016(2) 0.6542(5) 0.0196(11) Uani 1 1 d U
N1 N 0.9550(10) 1.0173(3) 0.7548(7) 0.0186(12) Uani 1 1 d U
H1A H 1.0416 0.9904 0.6992 0.022 Uiso 1 1 calc R
C1 C 0.4834(13) 1.0064(4) 0.3501(9) 0.0211(15) Uani 1 1 d U
C2 C 0.6993(12) 1.0368(3) 0.3505(9) 0.0206(15) Uani 1 1 d U
H2A H 0.8179 1.0219 0.4234 0.025 Uiso 1 1 calc R
C3 C 0.7462(13) 1.0877(4) 0.2483(9) 0.0251(15) Uani 1 1 d U
H3A H 0.8945 1.1090 0.2507 0.030 Uiso 1 1 calc R
C4 C 0.5761(12) 1.1073(4) 0.1432(9) 0.0234(15) Uani 1 1 d U
H4A H 0.6070 1.1428 0.0717 0.028 Uiso 1 1 calc R
C5 C 0.3664(13) 1.0782(4) 0.1371(9) 0.0266(15) Uani 1 1 d U
H5A H 0.2507 1.0927 0.0618 0.032 Uiso 1 1 calc R
C6 C 0.3191(13) 1.0273(4) 0.2401(9) 0.0233(15) Uani 1 1 d U
H6A H 0.1705 1.0062 0.2351 0.028 Uiso 1 1 calc R
C7 C 0.5200(14) 0.8668(4) 0.3894(9) 0.030(2) Uani 1 1 d .
H7A H 0.4848 0.8277 0.4552 0.046 Uiso 1 1 calc R
H7B H 0.6887 0.8704 0.3803 0.046 Uiso 1 1 calc R
H7C H 0.4453 0.8608 0.2851 0.046 Uiso 1 1 calc R
C8 C 0.5511(12) 0.9878(4) 0.7474(8) 0.0207(14) Uani 1 1 d U
H8A H 0.4264 0.9698 0.8119 0.025 Uiso 1 1 calc R
H8B H 0.5053 1.0337 0.7101 0.025 Uiso 1 1 calc R
C9 C 0.7762(12) 0.9913(4) 0.8425(8) 0.0199(13) Uani 1 1 d U
H9A H 0.7548 1.0219 0.9341 0.024 Uiso 1 1 calc R
C10 C 0.8199(13) 0.9194(3) 0.9032(9) 0.0208(14) Uani 1 1 d U
C11 C 1.0600(13) 0.8206(4) 0.8742(9) 0.0235(15) Uani 1 1 d U
C12 C 1.2483(13) 0.8094(4) 0.7634(9) 0.0277(19) Uani 1 1 d U
H12A H 1.3789 0.8397 0.7903 0.042 Uiso 1 1 calc R
H12B H 1.1893 0.8189 0.6563 0.042 Uiso 1 1 calc R
H12C H 1.3008 0.7621 0.7705 0.042 Uiso 1 1 calc R
C13 C 1.1505(14) 0.8165(4) 1.0383(9) 0.034(2) Uani 1 1 d U
H13A H 1.0230 0.8236 1.1088 0.052 Uiso 1 1 calc R
H13B H 1.2693 0.8515 1.0573 0.052 Uiso 1 1 calc R
H13C H 1.2192 0.7716 1.0577 0.052 Uiso 1 1 calc R
C14 C 0.8597(14) 0.7761(4) 0.8385(10) 0.032(2) Uani 1 1 d U
H14A H 0.7396 0.7844 0.9141 0.048 Uiso 1 1 calc R
H14B H 0.9093 0.7285 0.8451 0.048 Uiso 1 1 calc R
H14C H 0.7965 0.7857 0.7324 0.048 Uiso 1 1 calc R
C15 C 0.9901(12) 1.0856(4) 0.7585(9) 0.0198(13) Uani 1 1 d U
C16 C 1.2069(12) 1.1736(3) 0.6396(9) 0.0206(14) Uani 1 1 d U
C17 C 1.0011(12) 1.2141(3) 0.5915(9) 0.0259(19) Uani 1 1 d U
H17A H 0.9316 1.1959 0.4935 0.039 Uiso 1 1 calc R
H17B H 1.0473 1.2615 0.5756 0.039 Uiso 1 1 calc R
H17C H 0.8872 1.2120 0.6733 0.039 Uiso 1 1 calc R
C18 C 1.3229(13) 1.1958(3) 0.7899(8) 0.0245(19) Uani 1 1 d U
H18A H 1.2086 1.1974 0.8714 0.037 Uiso 1 1 calc R
H18B H 1.3904 1.2410 0.7768 0.037 Uiso 1 1 calc R
H18C H 1.4463 1.1635 0.8205 0.037 Uiso 1 1 calc R
C19 C 1.3760(12) 1.1700(4) 0.5125(9) 0.0249(19) Uani 1 1 d U
H19A H 1.2960 1.1544 0.4155 0.037 Uiso 1 1 calc R
H19B H 1.5007 1.1381 0.5428 0.037 Uiso 1 1 calc R
H19C H 1.4423 1.2151 0.4958 0.037 Uiso 1 1 calc R

loop_
_atom_site_aniso_label
_atom_site_aniso_U_11
_atom_site_aniso_U_22
_atom_site_aniso_U_33
_atom_site_aniso_U_23
_atom_site_aniso_U_13
_atom_site_aniso_U_12
P1 0.0299(11) 0.0167(9) 0.0231(11) 0.0005(11) 0.0049(9) 0.0015(11)
O1 0.012(2) 0.020(2) 0.033(3) 0.001(3) 0.006(2) -0.001(3)
O2 0.031(2) 0.014(2) 0.008(2) -0.005(2) -0.0006(18) 0.003(2)
O3 0.035(3) 0.013(3) 0.035(3) 0.011(3) 0.015(3) 0.003(3)
O4 0.027(2) 0.0057(19) 0.033(3) 0.004(2) 0.011(2) 0.005(2)
O5 0.030(3) 0.019(3) 0.031(3) -0.002(3) 0.019(3) -0.002(2)
O6 0.029(2) 0.006(2) 0.025(3) -0.002(2) 0.013(2) -0.0001(19)
N1 0.026(3) 0.011(2) 0.020(3) 0.000(2) 0.015(2) 0.000(2)
C1 0.025(3) 0.017(3) 0.022(3) 0.003(3) 0.008(3) 0.004(3)
C2 0.023(3) 0.016(3) 0.024(3) 0.003(3) 0.012(3) 0.002(3)
C3 0.027(3) 0.020(3) 0.029(3) 0.002(3) 0.011(3) -0.001(3)
C4 0.025(3) 0.019(3) 0.027(3) 0.004(3) 0.013(3) 0.002(3)
C5 0.029(3) 0.023(3) 0.028(3) 0.006(3) 0.003(3) 0.004(3)
C6 0.025(3) 0.021(3) 0.025(3) 0.003(3) 0.004(3) 0.003(3)
C7 0.045(6) 0.020(4) 0.026(5) 0.002(4) -0.005(4) 0.016(4)
C8 0.026(3) 0.021(3) 0.015(3) -0.005(3) 0.003(3) 0.004(3)
C9 0.026(3) 0.011(2) 0.023(3) 0.002(2) 0.009(2) 0.001(2)
C10 0.027(3) 0.012(3) 0.025(3) 0.004(3) 0.011(3) 0.004(2)
C11 0.031(3) 0.008(3) 0.033(3) 0.003(3) 0.012(3) 0.005(3)
C12 0.034(4) 0.013(4) 0.037(5) 0.004(4) 0.010(4) 0.003(4)
C13 0.046(5) 0.024(4) 0.033(5) 0.006(4) 0.004(4) 0.004(4)
C14 0.037(5) 0.011(4) 0.047(5) 0.002(4) 0.002(4) -0.009(4)
C15 0.028(3) 0.011(3) 0.021(3) -0.001(3) 0.014(3) -0.001(3)
C16 0.030(3) 0.007(3) 0.026(3) -0.001(3) 0.010(3) 0.002(3)
C17 0.027(4) 0.014(4) 0.037(5) 0.003(4) 0.004(4) 0.006(3)
C18 0.038(4) 0.011(4) 0.025(4) -0.003(3) 0.002(4) -0.005(3)
C19 0.036(4) 0.017(4) 0.023(4) -0.001(4) 0.012(4) -0.018(4)

loop_
_atom_type_symbol
_atom_type_description
_atom_type_scat_dispersion_real
_atom_type_scat_dispersion_imag
_atom_type_scat_source
C C 0.0181 0.0091 'International Tables Vol C Tables 4.2.6.8 and 6.1.1.4'
H H 0.0000 0.0000 'International Tables Vol C Tables 4.2.6.8 and 6.1.1.4'
N N 0.0311 0.0180 'International Tables Vol C Tables 4.2.6.8 and 6.1.1.4'
O O 0.0492 0.0322 'International Tables Vol C Tables 4.2.6.8 and 6.1.1.4'
P P 0.2955 0.4335 'International Tables Vol C Tables 4.2.6.8 and 6.1.1.4'

loop_
_geom_angle_atom_site_label_1
_geom_angle_atom_site_label_2
_geom_angle_atom_site_label_3
_geom_angle
O1 P1 O2 115.2(3)
O1 P1 C7 115.7(4)
O2 P1 C7 99.4(3)
O1 P1 C1 111.4(3)
O2 P1 C1 107.5(3)
C7 P1 C1 106.5(3)
C8 O2 P1 123.7(4)
C10 O4 C11 120.5(5)
C15 O6 C16 118.1(5)
C15 N1 C9 117.5(6)
C6 C1 C2 117.9(7)
C6 C1 P1 118.6(6)
C2 C1 P1 123.3(6)
C3 C2 C1 121.4(8)
C4 C3 C2 118.4(7)
C5 C4 C3 122.0(7)
C4 C5 C6 119.6(8)
C5 C6 C1 120.7(8)
O2 C8 C9 107.7(6)
N1 C9 C8 111.4(6)
N1 C9 C10 114.1(6)
C8 C9 C10 105.6(6)
O3 C10 O4 127.8(6)
O3 C10 C9 120.6(6)
O4 C10 C9 111.6(6)
C14 C11 C13 113.9(7)
C14 C11 O4 110.0(6)
C13 C11 O4 108.3(6)
C14 C11 C12 111.5(7)
C13 C11 C12 111.1(7)
O4 C11 C12 101.3(5)
O5 C15 O6 129.1(7)
O5 C15 N1 122.1(6)
O6 C15 N1 108.9(6)
C17 C16 O6 109.5(6)
C17 C16 C18 114.1(6)
O6 C16 C18 108.5(6)
C17 C16 C19 111.5(7)
O6 C16 C19 101.3(5)
C18 C16 C19 111.1(6)

loop_
_geom_bond_atom_site_label_1
_geom_bond_atom_site_label_2
_geom_bond_distance
P1 O1 1.449(4)
P1 O2 1.542(5)
P1 C7 1.733(7)
P1 C1 1.731(8)
O2 C8 1.411(8)
O3 C10 1.175(8)
O4 C10 1.292(8)
O4 C11 1.475(8)
O5 C15 1.177(8)
O6 C15 1.306(8)
O6 C16 1.477(8)
N1 C15 1.361(8)
N1 C9 1.397(8)
C1 C6 1.368(10)
C1 C2 1.379(9)
C2 C3 1.365(9)
C3 C4 1.355(10)
C4 C5 1.336(10)
C5 C6 1.369(10)
C8 C9 1.501(10)
C9 C10 1.525(9)
C11 C14 1.470(10)
C11 C13 1.476(10)
C11 C12 1.487(9)
C16 C17 1.472(9)
C16 C18 1.487(9)
C16 C19 1.491(8)

loop_
_geom_torsion_atom_site_label_1
_geom_torsion_atom_site_label_2
_geom_torsion_atom_site_label_3
_geom_torsion_atom_site_label_4
_geom_torsion
O1 P1 O2 C8 -42.5(6)
C7 P1 O2 C8 -166.9(5)
C1 P1 O2 C8 82.4(5)
O1 P1 C1 C6 -32.3(7)
O2 P1 C1 C6 -159.5(6)
C7 P1 C1 C6 94.7(6)
O1 P1 C1 C2 151.6(6)
O2 P1 C1 C2 24.4(7)
C7 P1 C1 C2 -81.4(7)
C6 C1 C2 C3 2.3(10)
P1 C1 C2 C3 178.4(6)
C1 C2 C3 C4 -1.3(11)
C2 C3 C4 C5 -0.1(11)
C3 C4 C5 C6 0.4(11)
C4 C5 C6 C1 0.7(11)
C2 C1 C6 C5 -2.0(10)
P1 C1 C6 C5 -178.3(6)
P1 O2 C8 C9 -165.4(4)
C15 N1 C9 C8 90.9(8)
C15 N1 C9 C10 -149.7(7)
O2 C8 C9 N1 60.5(7)
O2 C8 C9 C10 -63.9(7)
C11 O4 C10 O3 6.9(13)
C11 O4 C10 C9 -175.8(6)
N1 C9 C10 O3 166.8(7)
C8 C9 C10 O3 -70.6(9)
N1 C9 C10 O4 -10.8(9)
C8 C9 C10 O4 111.9(7)
C10 O4 C11 C14 55.2(9)
C10 O4 C11 C13 -69.9(9)
C10 O4 C11 C12 173.2(7)
C16 O6 C15 O5 1.4(12)
C16 O6 C15 N1 -179.1(6)
C9 N1 C15 O5 8.2(11)
C9 N1 C15 O6 -171.3(6)
C15 O6 C16 C17 -62.4(8)
C15 O6 C16 C18 62.8(8)
C15 O6 C16 C19 179.8(6)
